data_2012443
loop_
_publ_author_name
'Crispini, Alessandra'
'Neve, Francesco'

_publ_section_title
;
 2,6-Diphenylpyridine-4-carboxylic acid
;
_journal_issue 1
_journal_name_full 'Acta Crystallographica Section C'
_journal_page_first o34
_journal_page_last o35
_journal_paper_doi 10.1107/S0108270101017693
_journal_volume 58
_journal_year 2002
_chemical_formula_moiety 'C18 H13 N O2'
_chemical_formula_sum 'C18 H13 N O2'
_chemical_formula_weight 275.29
_space_group_IT_number 14
_symmetry_cell_setting monoclinic
_symmetry_space_group_name_Hall '-P 2yn'
_symmetry_space_group_name_H-M 'P 1 21/n 1'
_cell_angle_alpha 90.00
_cell_angle_beta 111.229(17)
_cell_angle_gamma 90.00
_cell_formula_units_Z 4
_cell_length_a 16.524(4)
_cell_length_b 5.2898(9)
_cell_length_c 17.021(3)
_cell_measurement_reflns_used 25
_cell_measurement_temperature 293(2)
_cell_measurement_theta_max 12.86
_cell_measurement_theta_min 7.96
_cell_volume 1386.8(5)
_computing_cell_refinement 'XPREP (Bruker, 1997)'
_computing_data_collection 'XPREP (Bruker, 1997)'
_computing_data_reduction 'XPREP (Bruker, 1997)'
_computing_molecular_graphics 'XP (Bruker, 1997)'
_computing_publication_material 'SHELXL97 (Sheldrick, 1997)'
_computing_structure_refinement 'SHELXL97 (Sheldrick, 1997)'
_computing_structure_solution 'SHELXS97 (Sheldrick, 1997)'
_diffrn_measured_fraction_theta_full .999
_diffrn_measured_fraction_theta_max .999
_diffrn_measurement_device 'Siemens R3m/V'
_diffrn_measurement_method \q/2\q
_diffrn_radiation_monochromator graphite
_diffrn_radiation_source 'X-ray tube'
_diffrn_radiation_type MoK\a
_diffrn_radiation_wavelength .71073
_diffrn_reflns_av_R_equivalents .069
_diffrn_reflns_limit_h_max 19
_diffrn_reflns_limit_h_min 0
_diffrn_reflns_limit_k_max 6
_diffrn_reflns_limit_k_min 0
_diffrn_reflns_limit_l_max 18
_diffrn_reflns_limit_l_min -20
_diffrn_reflns_number 2559
_diffrn_reflns_theta_full 25.05
_diffrn_reflns_theta_max 25.05
_diffrn_reflns_theta_min 1.50
_diffrn_standards_decay_% 'no decay, variation 0.5'
_diffrn_standards_interval_time 48
_diffrn_standards_number 2
_exptl_absorpt_coefficient_mu .086
_exptl_absorpt_correction_type none
_exptl_crystal_colour pale_yellow
_exptl_crystal_density_diffrn 1.32
_exptl_crystal_density_method 'not measured'
_exptl_crystal_description block
_exptl_crystal_F_000 576
_exptl_crystal_size_max .23
_exptl_crystal_size_mid .20
_exptl_crystal_size_min .17
_refine_diff_density_max .132
_refine_diff_density_min -.128
_refine_ls_extinction_method none
_refine_ls_goodness_of_fit_ref .872
_refine_ls_hydrogen_treatment mixed
_refine_ls_matrix_type full
_refine_ls_number_parameters 190
_refine_ls_number_reflns 2469
_refine_ls_number_restraints 0
_refine_ls_restrained_S_all .872
_refine_ls_R_factor_all .1272
_refine_ls_R_factor_gt .0448
_refine_ls_shift/su_max .000
_refine_ls_shift/su_mean .000
_refine_ls_structure_factor_coef Fsqd
_refine_ls_weighting_details 'calc w = 1/[\s^2^(Fo^2^)+(0.0250P)^2^] where P=(Fo^2^+2Fc^2^)/3'
_refine_ls_weighting_scheme calc
_refine_ls_wR_factor_ref .0892
_reflns_number_gt 980
_reflns_number_total 2469
_reflns_threshold_expression 'I >2\s(I)'
_cod_data_source_file na1541.cif
_cod_data_source_block I
_cod_depositor_comments
;
Automatic conversion scripts had previously changed 
'_atom_site_refinement_flags' tag values 'd' into 'D' as recommended by 
'cif_core.dic' version 2.4.1. However, manual inspection revealed that the 
underlying problem was actually related to a wrong tag names inside the 
atom site loop. The following changes were performed to resolve the problem: 

* '_atom_site_refinement_flags' tag was changed to '_atom_site_calc_flag'
* '_atom_site_calc_flag' tag was changed to '_atom_site_site_symmetry_order'
* '_atom_site_disorder_group' tag was changed to 
  '_atom_site_refinement_flags_posn'

Antanas Vaitkus,
2015-03-19
;
_cod_original_sg_symbol_H-M 'P 21/n'
_cod_database_code 2012443
_cod_database_fobs_code 2012443

loop_
_symmetry_equiv_pos_as_xyz
'x, y, z'
'-x+1/2, y+1/2, -z+1/2'
'-x, -y, -z'
'x-1/2, -y-1/2, z-1/2'

loop_
_atom_site_label
_atom_site_fract_x
_atom_site_fract_y
_atom_site_fract_z
_atom_site_U_iso_or_equiv
_atom_site_adp_type
_atom_site_site_symmetry_order
_atom_site_calc_flag
_atom_site_refinement_flags_posn
_atom_site_occupancy
_atom_site_disorder_assembly
_atom_site_disorder_group
_atom_site_type_symbol
N1 .92467(13) .1108(4) .69830(13) .0515(6) Uani 1 d . 1 . . N
O1 1.05832(11) .7793(4) .57999(10) .0709(6) Uani 1 d . 1 . . O
H1 1.0619 .9040 .5528 .106 Uiso 1 calc R 1 . . H
O2 .91707(11) .8373(4) .50817(11) .0674(6) Uani 1 d . 1 . . O
C2 .85978(16) .2316(5) .63842(16) .0483(7) Uani 1 d . 1 . . C
C3 .87627(16) .4328(5) .59355(16) .0518(8) Uani 1 d . 1 . . C
H3 .8307 .5145 .5523 .062 Uiso 1 calc R 1 . . H
C4 .96062(17) .5099(5) .61078(16) .0481(7) Uani 1 d . 1 . . C
C5 1.02650(16) .3905(5) .67265(16) .0542(8) Uani 1 d . 1 . . C
H5 1.0836 .4438 .6863 .065 Uiso 1 calc R 1 . . H
C6 1.00715(16) .1875(5) .71508(16) .0513(8) Uani 1 d . 1 . . C
C7 .97728(18) .7241(5) .56290(17) .0527(8) Uani 1 d . 1 . . C
C8 1.07541(17) .0392(5) .78092(16) .0518(7) Uani 1 d . 1 . . C
C9 1.16336(18) .0702(7) .79678(18) .0833(11) Uani 1 d . 1 . . C
H9 1.1815 .1914 .7671 .100 Uiso 1 calc R 1 . . H
C10 1.22390(19) -.0766(7) .8559(2) .0853(11) Uani 1 d . 1 . . C
H10 1.2825 -.0517 .8658 .102 Uiso 1 calc R 1 . . H
C11 1.20051(19) -.2564(6) .90019(17) .0743(10) Uani 1 d . 1 . . C
H11 1.2422 -.3560 .9394 .089 Uiso 1 calc R 1 . . H
C12 1.11401(19) -.2885(7) .88584(19) .0910(11) Uani 1 d . 1 . . C
H12 1.0964 -.4100 .9157 .109 Uiso 1 calc R 1 . . H
C13 1.05300(18) -.1394(6) .8267(2) .0764(10) Uani 1 d . 1 . . C
H13 .9946 -.1623 .8181 .092 Uiso 1 calc R 1 . . H
C14 .77008(16) .1425(5) .62523(16) .0490(7) Uani 1 d . 1 . . C
C15 .75731(16) -.0738(6) .66479(16) .0583(8) Uani 1 d . 1 . . C
H15 .8051 -.1684 .6974 .070 Uiso 1 calc R 1 . . H
C16 .67528(18) -.1521(6) .65700(17) .0688(9) Uani 1 d . 1 . . C
H16 .6680 -.2968 .6848 .083 Uiso 1 calc R 1 . . H
C17 .60398(19) -.0149(7) .60776(19) .0730(10) Uani 1 d . 1 . . C
H17 .5484 -.0671 .6022 .088 Uiso 1 calc R 1 . . H
C18 .61493(18) .1974(7) .56717(19) .0743(9) Uani 1 d . 1 . . C
H18 .5668 .2902 .5341 .089 Uiso 1 calc R 1 . . H
C19 .69789(17) .2752(6) .57512(17) .0639(8) Uani 1 d . 1 . . C
H19 .7048 .4181 .5464 .077 Uiso 1 calc R 1 . . H

loop_
_atom_site_aniso_label
_atom_site_aniso_U_11
_atom_site_aniso_U_22
_atom_site_aniso_U_33
_atom_site_aniso_U_12
_atom_site_aniso_U_13
_atom_site_aniso_U_23
N1 .0433(13) .0622(17) .0502(15) .0008(13) .0184(11) .0015(13)
O1 .0584(12) .0761(15) .0817(14) -.0043(12) .0294(10) .0206(13)
O2 .0562(12) .0744(15) .0683(14) -.0015(11) .0185(10) .0202(12)
C2 .0446(16) .050(2) .0515(18) -.0025(15) .0190(15) -.0066(16)
C3 .0473(17) .054(2) .0554(19) .0028(15) .0194(14) .0021(16)
C4 .0496(17) .0456(19) .0532(19) -.0039(15) .0237(15) -.0001(16)
C5 .0451(16) .062(2) .0576(19) -.0012(16) .0203(15) .0026(17)
C6 .0451(17) .056(2) .0532(19) -.0005(15) .0179(15) .0026(16)
C7 .0495(17) .057(2) .0544(19) -.0057(17) .0225(15) -.0024(18)
C8 .0503(18) .056(2) .0505(18) -.0026(16) .0203(15) .0002(16)
C9 .0500(18) .117(3) .084(3) .004(2) .0257(18) .037(2)
C10 .0491(18) .122(3) .083(3) .014(2) .0212(18) .028(2)
C11 .062(2) .084(3) .067(2) .009(2) .0097(17) .010(2)
C12 .061(2) .107(3) .090(3) -.008(2) .0096(18) .041(2)
C13 .0474(18) .092(3) .080(2) -.0061(19) .0124(17) .027(2)
C14 .0439(16) .054(2) .0500(18) -.0015(15) .0182(14) -.0049(16)
C15 .0478(18) .067(2) .061(2) -.0035(16) .0209(15) .0004(18)
C16 .0587(19) .082(2) .069(2) -.014(2) .0260(17) -.0033(19)
C17 .054(2) .086(3) .083(3) -.010(2) .0297(19) -.015(2)
C18 .0463(18) .077(3) .094(3) .0000(18) .0182(17) -.004(2)
C19 .0524(17) .067(2) .070(2) -.0020(18) .0191(16) .0050(18)

loop_
_atom_type_symbol
_atom_type_description
_atom_type_scat_dispersion_real
_atom_type_scat_dispersion_imag
_atom_type_scat_source
C C .0033 .0016 'International Tables Vol C Tables 4.2.6.8 and 6.1.1.4'
H H .0000 .0000 'International Tables Vol C Tables 4.2.6.8 and 6.1.1.4'
N N .0061 .0033 'International Tables Vol C Tables 4.2.6.8 and 6.1.1.4'
O O .0106 .0060 'International Tables Vol C Tables 4.2.6.8 and 6.1.1.4'

loop_
_geom_angle_atom_site_label_1
_geom_angle_atom_site_label_2
_geom_angle_atom_site_label_3
_geom_angle
_geom_angle_publ_flag
C2 N1 C6 119.0(2) n
C7 O1 H1 109.5 n
N1 C2 C3 121.2(2) n
N1 C2 C14 116.1(3) n
C3 C2 C14 122.6(3) n
C4 C3 C2 119.5(3) n
C4 C3 H3 120.2 n
C2 C3 H3 120.2 n
C5 C4 C3 119.3(3) n
C5 C4 C7 121.6(3) n
C3 C4 C7 119.0(3) n
C4 C5 C6 119.2(2) n
C4 C5 H5 120.4 n
C6 C5 H5 120.4 n
N1 C6 C5 121.7(2) n
N1 C6 C8 115.6(3) n
C5 C6 C8 122.8(2) n
O2 C7 O1 122.8(3) y
O2 C7 C4 121.6(2) y
O1 C7 C4 115.6(3) y
C13 C8 C9 117.0(3) n
C13 C8 C6 120.5(3) n
C9 C8 C6 122.5(3) n
C10 C9 C8 120.6(3) n
C10 C9 H9 119.7 n
C8 C9 H9 119.7 n
C11 C10 C9 121.7(3) n
C11 C10 H10 119.1 n
C9 C10 H10 119.1 n
C10 C11 C12 118.5(3) n
C10 C11 H11 120.7 n
C12 C11 H11 120.7 n
C11 C12 C13 119.8(3) n
C11 C12 H12 120.1 n
C13 C12 H12 120.1 n
C8 C13 C12 122.4(3) n
C8 C13 H13 118.8 n
C12 C13 H13 118.8 n
C19 C14 C15 118.1(3) n
C19 C14 C2 121.4(3) n
C15 C14 C2 120.4(3) n
C16 C15 C14 121.4(3) n
C16 C15 H15 119.3 n
C14 C15 H15 119.3 n
C15 C16 C17 119.6(3) n
C15 C16 H16 120.2 n
C17 C16 H16 120.2 n
C18 C17 C16 120.0(3) n
C18 C17 H17 120.0 n
C16 C17 H17 120.0 n
C17 C18 C19 120.1(3) n
C17 C18 H18 120.0 n
C19 C18 H18 120.0 n
C14 C19 C18 120.7(3) n
C14 C19 H19 119.6 n
C18 C19 H19 119.6 n

loop_
_geom_bond_atom_site_label_1
_geom_bond_atom_site_label_2
_geom_bond_site_symmetry_2
_geom_bond_distance
_geom_bond_publ_flag
N1 C2 . 1.343(3) y
N1 C6 . 1.350(3) y
O1 C7 . 1.297(3) y
O1 H1 . .8200 n
O2 C7 . 1.243(3) y
C2 C3 . 1.393(3) y
C2 C14 . 1.493(3) n
C3 C4 . 1.378(3) y
C3 H3 . .9300 n
C4 C5 . 1.365(3) y
C4 C7 . 1.478(3) y
C5 C6 . 1.394(3) y
C5 H5 . .9300 n
C6 C8 . 1.493(3) n
C8 C13 . 1.359(3) n
C8 C9 . 1.389(3) n
C9 C10 . 1.374(4) n
C9 H9 . .9300 n
C10 C11 . 1.354(4) n
C10 H10 . .9300 n
C11 C12 . 1.371(3) n
C11 H11 . .9300 n
C12 C13 . 1.384(4) n
C12 H12 . .9300 n
C13 H13 . .9300 n
C14 C19 . 1.381(3) n
C14 C15 . 1.382(3) n
C15 C16 . 1.377(3) n
C15 H15 . .9300 n
C16 C17 . 1.379(4) n
C16 H16 . .9300 n
C17 C18 . 1.364(4) n
C17 H17 . .9300 n
C18 C19 . 1.390(3) n
C18 H18 . .9300 n
C19 H19 . .9300 n

loop_
_geom_hbond_atom_site_label_D
_geom_hbond_atom_site_label_H
_geom_hbond_atom_site_label_A
_geom_hbond_site_symmetry_A
_geom_hbond_distance_DH
_geom_hbond_distance_HA
_geom_hbond_distance_DA
_geom_hbond_angle_DHA
_geom_hbond_publ_flag
O1 H1 O2 3_776 .82 1.83 2.640(3) 172 y
C11 H11 O2 4_666 .93 2.70 3.406(3) 134 y

loop_
_geom_torsion_atom_site_label_1
_geom_torsion_atom_site_label_2
_geom_torsion_atom_site_label_3
_geom_torsion_atom_site_label_4
_geom_torsion
_geom_torsion_publ_flag
C6 N1 C2 C3 .2(4) n
C6 N1 C2 C14 -178.0(2) n
N1 C2 C3 C4 .0(4) n
C14 C2 C3 C4 178.1(2) n
C2 C3 C4 C5 -1.2(4) n
C2 C3 C4 C7 -179.8(2) n
C3 C4 C5 C6 2.1(4) n
C7 C4 C5 C6 -179.2(2) n
C2 N1 C6 C5 .8(4) n
C2 N1 C6 C8 -178.5(2) n
C4 C5 C6 N1 -2.0(4) n
C4 C5 C6 C8 177.3(2) n
C5 C4 C7 O2 -178.0(3) n
C3 C4 C7 O2 .7(4) y
C5 C4 C7 O1 4.1(4) y
C3 C4 C7 O1 -177.2(2) n
N1 C6 C8 C13 -7.6(4) y
C5 C6 C8 C13 173.0(3) n
N1 C6 C8 C9 170.5(3) n
C5 C6 C8 C9 -8.9(4) n
C13 C8 C9 C10 .5(5) n
C6 C8 C9 C10 -177.7(3) n
C8 C9 C10 C11 .5(5) n
C9 C10 C11 C12 -.9(5) n
C10 C11 C12 C13 .4(5) n
C9 C8 C13 C12 -1.0(5) n
C6 C8 C13 C12 177.2(3) n
C11 C12 C13 C8 .6(5) n
N1 C2 C14 C19 170.0(2) n
C3 C2 C14 C19 -8.2(4) n
N1 C2 C14 C15 -8.6(3) y
C3 C2 C14 C15 173.3(2) n
C19 C14 C15 C16 -2.0(4) n
C2 C14 C15 C16 176.6(2) n
C14 C15 C16 C17 1.0(4) n
C15 C16 C17 C18 -.1(5) n
C16 C17 C18 C19 .2(5) n
C15 C14 C19 C18 2.1(4) n
C2 C14 C19 C18 -176.4(2) n
C17 C18 C19 C14 -1.3(4) n

loop_
_cod_related_entry_id
_cod_related_entry_database
_cod_related_entry_code
1 ChemSpider 2731228
